data_7719617
loop_
_publ_author_name
'Obuch, Jakub'
'C&#xed;sa&#x159;ov&#xe1;, Ivana'
'Brus, Ji&#x159;&#xed;'
'Hermann, Petr'

_publ_section_title
;
 DOTA complexes with divalent zinc, cadmium and mercury: X-ray and
 solid-state NMR studies and solution isomerism.
;
_journal_issue 44
_journal_name_full 'Dalton transactions (Cambridge, England : 2003)'
_journal_page_first 16535
_journal_page_last 16549
_journal_paper_doi 10.1039/d5dt01880c
_journal_volume 54
_journal_year 2025
_chemical_formula_moiety 'C32 H58 Ba2 Cd2 N8 O21, 18(H2 O), H1.50 O0.75, 0.5(H O0.50)'
_chemical_formula_sum 'C32 H96 Ba2 Cd2 N8 O40'
_chemical_formula_weight 1732.64
_space_group_crystal_system triclinic
_space_group_IT_number 2
_space_group_name_Hall '-P 1'
_space_group_name_H-M_alt 'P -1'
_atom_sites_solution_hydrogens mixed
_atom_sites_solution_primary direct
_atom_sites_solution_secondary difmap
_audit_creation_method SHELXL-2019/3
_audit_update_record
;
2025-07-30 deposited with the CCDC.	2025-10-03 downloaded from the CCDC.
;
_cell_angle_alpha 107.257(2)
_cell_angle_beta 106.919(2)
_cell_angle_gamma 108.312(2)
_cell_formula_units_Z 2
_cell_length_a 14.6753(8)
_cell_length_b 15.6300(9)
_cell_length_c 16.8570(10)
_cell_measurement_reflns_used 9382
_cell_measurement_temperature 120(2)
_cell_measurement_theta_max 59.99
_cell_measurement_theta_min 5.093
_cell_volume 3175.1(3)
_computing_cell_refinement 'SAINT V8.40B (Bruker AXS LLC, 2019)'
_computing_data_collection 'Bruker Instrument Service vV6.2.15'
_computing_data_reduction 'SAINT V8.40B (Bruker AXS LLC, 2019)'
_computing_structure_refinement 'SHELXL-2019/2 (Sheldrick, 2019)'
_computing_structure_solution 'SHELXT 2018/2 (Sheldrick, 2018)'
_diffrn_ambient_temperature 120(2)
_diffrn_detector_area_resol_mean 7.3910
_diffrn_measured_fraction_theta_full 0.996
_diffrn_measured_fraction_theta_max 0.997
_diffrn_measurement_device 'Bruker D8 VENTURE'
_diffrn_measurement_method '\f and \w scans'
_diffrn_radiation_type MoK\a
_diffrn_radiation_wavelength 0.71073
_diffrn_reflns_av_R_equivalents 0.0246
_diffrn_reflns_av_unetI/netI 0.0141
_diffrn_reflns_Laue_measured_fraction_full 0.996
_diffrn_reflns_Laue_measured_fraction_max 0.997
_diffrn_reflns_limit_h_max 20
_diffrn_reflns_limit_h_min -20
_diffrn_reflns_limit_k_max 21
_diffrn_reflns_limit_k_min -21
_diffrn_reflns_limit_l_max 23
_diffrn_reflns_limit_l_min -23
_diffrn_reflns_number 163298
_diffrn_reflns_point_group_measured_fraction_full 0.996
_diffrn_reflns_point_group_measured_fraction_max 0.997
_diffrn_reflns_theta_full 25.242
_diffrn_reflns_theta_max 30.011
_diffrn_reflns_theta_min 2.193
_exptl_absorpt_coefficient_mu 1.987
_exptl_absorpt_correction_T_max 0.6850
_exptl_absorpt_correction_T_min 0.6000
_exptl_absorpt_correction_type multi-scan
_exptl_absorpt_process_details
;
Krause, L., Herbst-Irmer, R., Sheldrick, G. M., Stalke, D. (2015).
"Comparison of silver and molybdenum microfocus X-ray sources for
single-crystal structure determination"
J. Appl. Cryst. 48, 3-10.
doi:10.1107/S1600576714022985
;
_exptl_crystal_colour colorless
_exptl_crystal_density_diffrn 1.812
_exptl_crystal_density_method 'not measured'
_exptl_crystal_description prism
_exptl_crystal_F_000 1744
_exptl_crystal_size_max 0.285
_exptl_crystal_size_mid 0.220
_exptl_crystal_size_min 0.205
_exptl_transmission_factor_max 0.6850
_exptl_transmission_factor_min 0.6000
_refine_diff_density_max 2.244
_refine_diff_density_min -1.708
_refine_diff_density_rms 0.084
_refine_ls_extinction_coef 0.00102(8)
_refine_ls_extinction_expression Fc^*^=kFc[1+0.001xFc^2^\l^3^/sin(2\q)]^-1/4^
_refine_ls_extinction_method 'SHELXL-2019/2 (Sheldrick 2019)'
_refine_ls_goodness_of_fit_ref 1.052
_refine_ls_hydrogen_treatment mixed
_refine_ls_matrix_type full
_refine_ls_number_parameters 847
_refine_ls_number_reflns 18462
_refine_ls_number_restraints 1
_refine_ls_restrained_S_all 1.052
_refine_ls_R_factor_all 0.0222
_refine_ls_R_factor_gt 0.0218
_refine_ls_shift/su_max 0.004
_refine_ls_shift/su_mean 0.000
_refine_ls_structure_factor_coef Fsqd
_refine_ls_weighting_details 'w=1/[\s^2^(Fo^2^)+(0.0167P)^2^+5.1951P] where P=(Fo^2^+2Fc^2^)/3'
_refine_ls_weighting_scheme calc
_refine_ls_wR_factor_gt 0.0521
_refine_ls_wR_factor_ref 0.0523
_reflns_Friedel_coverage 0.000
_reflns_number_gt 18111
_reflns_number_total 18462
_reflns_threshold_expression 'I > 2\s(I)'
_cod_data_source_file d5dt01880c2.cif
_cod_data_source_block mo_jo_bacddota
_cod_depositor_comments
;
The following automatic conversions were performed:

data item '_exptl_absorpt_correction_type' value 'Multi-Scan' was
changed to 'multi-scan' in accordance with the
/home/data/users/saulius/crontab/automatic-downloads/rss-feeds/RSC/lib/dictionaries/cif_core.dic
dictionary named 'cif_core.dic' version 2.4.2 last updated on
2011-04-26.

Automatic conversion script
Id: cif_fix_values 8170 2020-07-09 18:12:32Z antanas 

 Adding full bibliography for 7719614--7719618.cif.
;
_cod_database_code 7719617
_shelx_shelxl_version_number 2019/3
_shelx_space_group_comment
;
The symmetry employed for this shelxl refinement is uniquely defined
by the following loop, which should always be used as a source of
symmetry information in preference to the above space-group names.
They are only intended as comments.
;
_shelx_estimated_absorpt_t_min 0.601
_shelx_estimated_absorpt_t_max 0.686

loop_
_space_group_symop_operation_xyz
'x, y, z'
'-x, -y, -z'

loop_
_atom_site_label
_atom_site_type_symbol
_atom_site_fract_x
_atom_site_fract_y
_atom_site_fract_z
_atom_site_U_iso_or_equiv
_atom_site_adp_type
_atom_site_occupancy
_atom_site_site_symmetry_order
_atom_site_calc_flag
_atom_site_refinement_flags_posn
_atom_site_refinement_flags_adp
_atom_site_refinement_flags_occupancy
_atom_site_disorder_assembly
_atom_site_disorder_group
Ba1 Ba 0.44297(2) 0.39051(2) 0.56119(2) 0.01469(3) Uani 1 1 d . . . . .
Ba2 Ba 0.15200(2) 0.14645(2) 0.55427(2) 0.01785(3) Uani 1 1 d . . . . .
Cd1 Cd 0.07583(2) 0.21930(2) 0.31604(2) 0.01121(3) Uani 1 1 d . . . . .
N1A N 0.02238(11) 0.12017(11) 0.15379(10) 0.0159(3) Uani 1 1 d . . . . .
C1A C 0.07120(14) 0.18784(13) 0.11633(12) 0.0185(3) Uani 1 1 d . . . . .
H1AA H 0.033132 0.155245 0.048599 0.022 Uiso 1 1 calc R U . . .
H1AB H 0.145753 0.198922 0.132665 0.022 Uiso 1 1 calc R U . . .
C2A C 0.06845(14) 0.28790(13) 0.15219(11) 0.0175(3) Uani 1 1 d . . . . .
H2AA H 0.103449 0.330098 0.126210 0.021 Uiso 1 1 calc R U . . .
H2AB H -0.006250 0.277364 0.131057 0.021 Uiso 1 1 calc R U . . .
N2A N 0.12167(11) 0.34082(10) 0.25349(9) 0.0137(2) Uani 1 1 d . . . . .
C3A C 0.08821(14) 0.41909(12) 0.28738(12) 0.0166(3) Uani 1 1 d . . . . .
H3AA H 0.082635 0.452832 0.246121 0.020 Uiso 1 1 calc R U . . .
H3AB H 0.143133 0.469514 0.349128 0.020 Uiso 1 1 calc R U . . .
C4A C -0.01739(13) 0.37795(13) 0.29258(12) 0.0171(3) Uani 1 1 d . . . . .
H4AA H -0.034934 0.433486 0.317113 0.020 Uiso 1 1 calc R U . . .
H4AB H -0.073662 0.331796 0.230109 0.020 Uiso 1 1 calc R U . . .
N3A N -0.01484(11) 0.32458(11) 0.35173(9) 0.0147(2) Uani 1 1 d . . . . .
C5A C -0.12324(13) 0.26060(14) 0.33564(12) 0.0181(3) Uani 1 1 d . . . . .
H5AA H -0.166659 0.297736 0.330725 0.022 Uiso 1 1 calc R U . . .
H5AB H -0.119703 0.245010 0.388944 0.022 Uiso 1 1 calc R U . . .
C6A C -0.17699(13) 0.16348(13) 0.24892(12) 0.0182(3) Uani 1 1 d . . . . .
H6AA H -0.248666 0.123398 0.241711 0.022 Uiso 1 1 calc R U . . .
H6AB H -0.184978 0.178650 0.194974 0.022 Uiso 1 1 calc R U . . .
N4A N -0.11520(11) 0.10491(11) 0.25224(10) 0.0152(3) Uani 1 1 d . . . . .
C7A C -0.14634(13) 0.02938(13) 0.15989(12) 0.0182(3) Uani 1 1 d . . . . .
H7AA H -0.224333 -0.001308 0.125485 0.022 Uiso 1 1 calc R U . . .
H7AB H -0.125997 -0.023840 0.165944 0.022 Uiso 1 1 calc R U . . .
C8A C -0.09480(14) 0.07326(13) 0.10588(11) 0.0187(3) Uani 1 1 d . . . . .
H8AA H -0.118208 0.019820 0.044770 0.022 Uiso 1 1 calc R U . . .
H8AB H -0.118333 0.123775 0.096607 0.022 Uiso 1 1 calc R U . . .
C11A C 0.06320(14) 0.04501(13) 0.14626(12) 0.0196(3) Uani 1 1 d . . . . .
H11A H 0.059042 0.016766 0.083707 0.024 Uiso 1 1 calc R U . . .
H11B H 0.017750 -0.009881 0.155246 0.024 Uiso 1 1 calc R U . . .
C12A C 0.17746(15) 0.08728(14) 0.21603(13) 0.0217(3) Uani 1 1 d . . . . .
O11A O 0.21295(10) 0.16684(10) 0.28664(9) 0.0211(2) Uani 1 1 d . . . . .
O12A O 0.22888(14) 0.03887(13) 0.19811(12) 0.0353(4) Uani 1 1 d . . . . .
C21A C 0.23760(13) 0.38541(13) 0.28852(11) 0.0162(3) Uani 1 1 d . . . . .
H21A H 0.262383 0.448757 0.282347 0.019 Uiso 1 1 calc R U . . .
H21B H 0.258186 0.339874 0.250825 0.019 Uiso 1 1 calc R U . . .
C22A C 0.29221(12) 0.40591(12) 0.38893(11) 0.0141(3) Uani 1 1 d . . . . .
O21A O 0.24291(9) 0.35429(9) 0.42135(8) 0.0147(2) Uani 1 1 d . . . . .
O22A O 0.38659(10) 0.47082(10) 0.43347(9) 0.0196(2) Uani 1 1 d . . . . .
C31A C 0.04657(14) 0.39432(13) 0.44902(11) 0.0173(3) Uani 1 1 d . . . . .
H31A H 0.000011 0.418084 0.471822 0.021 Uiso 1 1 calc R U . . .
H31B H 0.104669 0.452886 0.454982 0.021 Uiso 1 1 calc R U . . .
C32A C 0.09383(13) 0.34933(13) 0.50896(11) 0.0160(3) Uani 1 1 d . . . . .
O31A O 0.08070(10) 0.26129(10) 0.47328(9) 0.0180(2) Uani 1 1 d . . . . .
O32A O 0.14630(11) 0.40778(11) 0.59362(9) 0.0221(3) Uani 1 1 d . . . . .
C41A C -0.12651(13) 0.05650(13) 0.31330(12) 0.0182(3) Uani 1 1 d . . . . .
H41A H -0.190787 -0.008030 0.278450 0.022 Uiso 1 1 calc R U . . .
H41B H -0.136816 0.098760 0.363466 0.022 Uiso 1 1 calc R U . . .
C42A C -0.03201(13) 0.03801(12) 0.35479(12) 0.0164(3) Uani 1 1 d . . . . .
O41A O 0.05261(10) 0.07669(9) 0.34646(9) 0.0179(2) Uani 1 1 d . . . . .
O42A O -0.04023(11) -0.01124(10) 0.40117(10) 0.0219(3) Uani 1 1 d . . . . .
Cd2 Cd 0.51683(2) 0.29618(2) 0.78468(2) 0.01252(3) Uani 1 1 d . . . . .
N1B N 0.67866(11) 0.28600(11) 0.77705(10) 0.0162(3) Uani 1 1 d . . . . .
C1B C 0.66273(14) 0.18139(13) 0.75048(12) 0.0192(3) Uani 1 1 d . . . . .
H1BA H 0.732612 0.180082 0.767131 0.023 Uiso 1 1 calc R U . . .
H1BB H 0.622230 0.143653 0.683118 0.023 Uiso 1 1 calc R U . . .
C2B C 0.60375(14) 0.13048(13) 0.79668(12) 0.0192(3) Uani 1 1 d . . . . .
H2BA H 0.594180 0.060710 0.775896 0.023 Uiso 1 1 calc R U . . .
H2BB H 0.646624 0.165056 0.863904 0.023 Uiso 1 1 calc R U . . .
N2B N 0.49900(11) 0.13121(11) 0.77533(10) 0.0168(3) Uani 1 1 d . . . . .
C3B C 0.45686(14) 0.10944(13) 0.84061(13) 0.0199(3) Uani 1 1 d . . . . .
H3BA H 0.473042 0.056517 0.852900 0.024 Uiso 1 1 calc R U . . .
H3BB H 0.378832 0.083929 0.812202 0.024 Uiso 1 1 calc R U . . .
C4B C 0.50301(14) 0.20048(14) 0.93085(12) 0.0189(3) Uani 1 1 d . . . . .
H4BA H 0.470324 0.182529 0.970873 0.023 Uiso 1 1 calc R U . . .
H4BB H 0.580175 0.222351 0.962329 0.023 Uiso 1 1 calc R U . . .
N3B N 0.48440(11) 0.28341(11) 0.91652(10) 0.0155(3) Uani 1 1 d . . . . .
C5B C 0.55654(14) 0.37977(14) 0.99759(11) 0.0180(3) Uani 1 1 d . . . . .
H5BA H 0.562782 0.369937 1.053964 0.022 Uiso 1 1 calc R U . . .
H5BB H 0.525715 0.427642 0.996673 0.022 Uiso 1 1 calc R U . . .
C6B C 0.66636(13) 0.42353(13) 1.00030(11) 0.0175(3) Uani 1 1 d . . . . .
H6BA H 0.711141 0.487944 1.055248 0.021 Uiso 1 1 calc R U . . .
H6BB H 0.699271 0.377879 1.005692 0.021 Uiso 1 1 calc R U . . .
N4B N 0.66317(11) 0.43952(11) 0.91752(9) 0.0147(2) Uani 1 1 d . . . . .
C7B C 0.76330(13) 0.45202(13) 0.90827(12) 0.0183(3) Uani 1 1 d . . . . .
H7BA H 0.823615 0.494634 0.969388 0.022 Uiso 1 1 calc R U . . .
H7BB H 0.771075 0.486574 0.868315 0.022 Uiso 1 1 calc R U . . .
C8B C 0.76766(13) 0.35309(14) 0.86810(12) 0.0188(3) Uani 1 1 d . . . . .
H8BA H 0.835471 0.365541 0.862562 0.023 Uiso 1 1 calc R U . . .
H8BB H 0.765071 0.320491 0.910111 0.023 Uiso 1 1 calc R U . . .
C11B C 0.69368(14) 0.31696(14) 0.70588(12) 0.0200(3) Uani 1 1 d . . . . .
H11C H 0.732916 0.284581 0.679766 0.024 Uiso 1 1 calc R U . . .
H11D H 0.737660 0.389939 0.734481 0.024 Uiso 1 1 calc R U . . .
C12B C 0.59031(15) 0.29104(13) 0.62858(12) 0.0193(3) Uani 1 1 d . . . . .
O11B O 0.50324(10) 0.25011(10) 0.63216(9) 0.0206(2) Uani 1 1 d . . . . .
O12B O 0.59715(12) 0.31683(12) 0.56612(10) 0.0281(3) Uani 1 1 d . . . . .
C21B C 0.42294(14) 0.06024(13) 0.68080(13) 0.0206(3) Uani 1 1 d . . . . .
H21C H 0.392833 -0.007159 0.678517 0.025 Uiso 1 1 calc R U . . .
H21D H 0.460877 0.058302 0.640893 0.025 Uiso 1 1 calc R U . . .
C22B C 0.33268(13) 0.08624(13) 0.64330(12) 0.0170(3) Uani 1 1 d . . . . .
O21B O 0.33587(10) 0.16844(9) 0.68894(8) 0.0180(2) Uani 1 1 d . . . . .
O22B O 0.25828(11) 0.02368(10) 0.56657(9) 0.0240(3) Uani 1 1 d . . . . .
C31B C 0.37392(14) 0.26596(14) 0.89462(12) 0.0184(3) Uani 1 1 d . . . . .
H31C H 0.364968 0.285538 0.952319 0.022 Uiso 1 1 calc R U . . .
H31D H 0.327235 0.193819 0.857056 0.022 Uiso 1 1 calc R U . . .
C32B C 0.33925(14) 0.32351(14) 0.84284(12) 0.0192(3) Uani 1 1 d D . . . .
O31B O 0.40157(10) 0.37279(9) 0.81804(8) 0.0164(2) Uani 1 1 d . . . . .
O32B O 0.24930(18) 0.3207(3) 0.8323(3) 0.0273(7) Uani 0.810(10) 1 d D . P A 1
O33B O 0.2379(8) 0.2889(11) 0.7975(11) 0.0273(7) Uani 0.190(10) 1 d D . P A 2
C41B C 0.64462(14) 0.52711(12) 0.91997(11) 0.0169(3) Uani 1 1 d . . . . .
H41C H 0.712262 0.587876 0.959956 0.020 Uiso 1 1 calc R U . . .
H41D H 0.594241 0.530383 0.947776 0.020 Uiso 1 1 calc R U . . .
C42B C 0.60065(13) 0.52687(13) 0.82574(12) 0.0166(3) Uani 1 1 d . . . . .
O41B O 0.56399(10) 0.44767(9) 0.75472(8) 0.0169(2) Uani 1 1 d . . . . .
O42B O 0.60277(12) 0.60818(10) 0.82712(10) 0.0264(3) Uani 1 1 d . . . . .
O1W O 0.29851(13) 0.18239(11) 0.47929(12) 0.0339(4) Uani 1 1 d . . . . .
H1X H 0.326297 0.145689 0.471140 0.051 Uiso 1 1 d R U . . .
H1Y H 0.276875 0.159840 0.424677 0.051 Uiso 1 1 d R U . . .
O2W O 0.01076(16) 0.19461(13) 0.60864(14) 0.0425(4) Uani 1 1 d . . . . .
H2X H -0.017583 0.227578 0.598190 0.064 Uiso 1 1 d R U . . .
H2Y H -0.022010 0.161409 0.628520 0.064 Uiso 1 1 d R U . . .
O3W O 0.30391(10) 0.34967(10) 0.64499(9) 0.0183(2) Uani 1 1 d . . . . .
H3X H 0.263(2) 0.377(2) 0.6389(18) 0.027 Uiso 1 1 d . U . . .
H3Y H 0.333(2) 0.367(2) 0.698(2) 0.027 Uiso 1 1 d . U . . .
O4W O 0.14432(15) -0.15964(13) 0.06977(12) 0.0410(4) Uani 1 1 d . . . . .
H4X H 0.171980 -0.102298 0.105279 0.062 Uiso 1 1 d R U . . .
H4Y H 0.112867 -0.194576 0.088175 0.062 Uiso 1 1 d R U . . .
O5W O 0.24401(14) 0.63207(16) 0.49197(13) 0.0435(4) Uani 1 1 d . . . . .
H5X H 0.292967 0.647776 0.477501 0.065 Uiso 1 1 d R U . . .
H5Y H 0.261856 0.627218 0.538862 0.065 Uiso 1 1 d R U . . .
O6W O 0.12209(18) -0.2939(2) 0.40239(14) 0.0600(7) Uani 1 1 d . . . . .
H6X H 0.091995 -0.338755 0.341648 0.090 Uiso 1 1 d R U . . .
H6Y H 0.147203 -0.322807 0.428781 0.090 Uiso 1 1 d R U . . .
O7W O 0.12603(14) 0.20302(13) 0.88823(13) 0.0392(4) Uani 1 1 d . . . . .
H7X H 0.083408 0.219115 0.885036 0.059 Uiso 1 1 d R U . . .
H7Y H 0.164242 0.236074 0.871554 0.059 Uiso 1 1 d R U . . .
O8W O 0.16963(12) 0.43313(12) 0.76939(10) 0.0251(3) Uani 1 1 d . . . . .
H8X H 0.190(2) 0.395(2) 0.780(2) 0.038 Uiso 1 1 d . U . . .
H8Y H 0.150(2) 0.414(2) 0.717(2) 0.038 Uiso 1 1 d . U . . .
O9W O 0.27029(18) 0.64062(17) 0.82888(15) 0.0560(5) Uani 1 1 d . . . . .
H9X H 0.295382 0.660396 0.800656 0.084 Uiso 1 1 d R U . . .
H9Y H 0.241082 0.568197 0.811652 0.084 Uiso 1 1 d R U . . .
O10W O 0.46629(11) 0.57987(11) 0.66585(10) 0.0215(3) Uani 1 1 d . . . . .
H10X H 0.506(2) 0.592(2) 0.715(2) 0.032 Uiso 1 1 d . U . . .
H10Y H 0.499(2) 0.621(2) 0.6487(19) 0.032 Uiso 1 1 d . U . . .
O11W O 0.42881(12) 0.28231(11) 0.38569(10) 0.0227(3) Uani 1 1 d . . . . .
H11X H 0.462(2) 0.253(2) 0.390(2) 0.034 Uiso 1 1 d . U . . .
H11Y H 0.373(3) 0.247(2) 0.352(2) 0.034 Uiso 1 1 d . U . . .
O12W O -0.01420(13) 0.39337(14) 0.79033(12) 0.0342(3) Uani 1 1 d . . . . .
H12X H 0.047(2) 0.4083(19) 0.7849(17) 0.051 Uiso 1 1 d . U . . .
H12Y H -0.025657 0.350250 0.800871 0.051 Uiso 1 1 d R U . . .
O13W O 0.36201(19) 0.09641(19) 0.1116(2) 0.0679(7) Uani 1 1 d . . . . .
H13X H 0.423550 0.094849 0.112001 0.102 Uiso 1 1 d R U . . .
H13Y H 0.316344 0.056855 0.120437 0.102 Uiso 1 1 d R U . . .
O14W O 0.28790(15) 0.60340(14) 0.65458(14) 0.0364(4) Uani 1 1 d . . . . .
H14X H 0.245(3) 0.549(3) 0.636(2) 0.055 Uiso 1 1 d . U . . .
H14Y H 0.346(3) 0.593(3) 0.660(2) 0.055 Uiso 1 1 d . U . . .
O15W O 0.73510(13) 0.79998(11) 0.95806(11) 0.0327(3) Uani 1 1 d . . . . .
H15X H 0.696826 0.742270 0.918119 0.049 Uiso 1 1 d R U . . .
H15Y H 0.778266 0.799801 0.999379 0.049 Uiso 1 1 d R U . . .
O16E O 0.2899(3) -0.0975(3) 0.4439(3) 0.0498(7) Uani 0.532(4) 1 d . . P B 1
H16E H 0.273968 -0.050612 0.478903 0.075 Uiso 0.532(4) 1 d R U P B 1
H16F H 0.229226 -0.112426 0.402917 0.075 Uiso 0.532(4) 1 d R U P B 1
O16F O 0.3040(4) -0.1338(3) 0.4860(3) 0.0498(7) Uani 0.468(4) 1 d . . P B 2
H16G H 0.292275 -0.075704 0.514644 0.075 Uiso 0.468(4) 1 d R U P B 2
H16H H 0.246509 -0.190609 0.443969 0.075 Uiso 0.468(4) 1 d R U P B 2
O17E O 0.0200(5) 0.5592(5) 0.9290(4) 0.0663(16) Uani 0.678(13) 1 d . . P C 1
H17E H 0.016016 0.505800 0.887029 0.099 Uiso 0.678(13) 1 d R U P C 1
H17F H 0.075416 0.600393 0.942859 0.099 Uiso 0.678(13) 1 d R U P C 1
O17F O 1.0157(11) 0.5356(11) 0.9547(8) 0.0663(16) Uani 0.322(13) 1 d . . P C 2
H17H H 1.018974 0.603751 0.989145 0.099 Uiso 0.322(13) 1 d R U P C 2
H17G H 1.001148 0.552624 0.989145 0.099 Uiso 0.322(13) 1 d R U P C 2
O18E O 0.3442(6) 0.9052(6) 0.9822(4) 0.064(2) Uani 0.387(9) 1 d . . P D 1
H18E H 0.344165 0.859810 0.937145 0.096 Uiso 0.387(9) 1 d R U P D 1
O18F O 0.3935(4) 0.9728(4) 0.9848(3) 0.0640(16) Uani 0.613(9) 1 d . . P D 2
H18G H 0.449733 1.024580 1.034221 0.096 Uiso 0.613(9) 1 d R U P D 2
H18F H 0.381747 0.911766 0.952379 0.096 Uiso 1 1 d R U . . .
O19E O 0.5162(6) 0.9762(5) 0.5175(5) 0.0402(6) Uani 0.25 1 d . . P E 1
H19E H 0.470151 0.975466 0.470231 0.060 Uiso 0.25 1 d R U P E 1
H19F H 0.566693 0.968502 0.539985 0.060 Uiso 0.25 1 d R U P E 1
O19F O 0.4217(3) 0.8283(3) 0.7534(3) 0.0402(6) Uani 0.5 1 d . . P F 2
H19G H 0.378391 0.767176 0.730226 0.060 Uiso 0.5 1 d R U P F 2
H19H H 0.417992 0.799154 0.786900 0.060 Uiso 0.75 1 d R U P . .
O19G O 0.4340(5) 0.8379(5) 0.8474(5) 0.0402(6) Uani 0.25 1 d . . P G 3
H19I H 0.439040 0.872250 0.806745 0.05(4) Uiso 0.25 1 d R . P G 3
O20E O 0.1909(4) 0.7287(4) 0.9514(3) 0.0456(7) Uani 0.441(4) 1 d . . P H 1
H20E H 0.193860 0.790427 1.002067 0.068 Uiso 0.441(4) 1 d R U P H 1
O20F O 0.2431(3) 0.7884(3) 0.9508(2) 0.0456(7) Uani 0.559(4) 1 d . . P H 2
H20G H 0.177641 0.753131 0.971366 0.068 Uiso 0.559(4) 1 d R U P H 2
H20F H 0.219542 0.710062 0.914770 0.068 Uiso 1 1 d R U . . .
O21E O 0.4314(6) 0.1077(5) 0.3537(5) 0.0586(8) Uani 0.331(4) 1 d . . P I 1
H21E H 0.459866 0.162544 0.371727 0.088 Uiso 0.331(4) 1 d R U P I 1
O21F O 0.3308(3) 0.0332(2) 0.3644(3) 0.0586(8) Uani 0.669(4) 1 d . . P I 2
H21G H 0.361557 0.038283 0.417856 0.088 Uiso 0.669(4) 1 d R U P I 2
H21F H 0.394064 0.060077 0.380631 0.088 Uiso 1 1 d R U . . .
O22E O 0.6151(5) 0.1637(5) 0.3253(5) 0.0502(7) Uani 0.299(4) 1 d . . P J 1
H22E H 0.636779 0.188838 0.313958 0.075 Uiso 0.299(4) 1 d R U P J 1
O22F O 0.5291(2) 0.1495(2) 0.3837(2) 0.0502(7) Uani 0.701(4) 1 d . . P J 2
H22G H 0.574682 0.155869 0.440376 0.075 Uiso 0.701(4) 1 d R U P J 2
H22F H 0.556147 0.158934 0.338418 0.075 Uiso 1 1 d R U . . .
O23E O 0.0720(3) -0.1054(3) 0.2859(3) 0.0361(5) Uani 0.516(3) 1 d . . P K 1
H23E H 0.095(5) -0.030(5) 0.328(5) 0.054 Uiso 0.516(3) 1 d . U P K 1
H23F H 0.012(5) -0.136(5) 0.222(5) 0.054 Uiso 0.516(3) 1 d . U P K 1
O23F O 0.1357(3) -0.0686(3) 0.3416(3) 0.0361(5) Uani 0.484(3) 1 d . . P K 2
H23G H 0.122859 -0.089884 0.304212 0.054 Uiso 0.484(3) 1 d R U P K 2
H23H H 0.183171 -0.040944 0.384624 0.054 Uiso 0.484(3) 1 d R U P K 2
O24E O 0.0070(2) 0.3147(2) 0.9252(2) 0.0352(5) Uani 0.520(3) 1 d . . P L 1
H24E H 0.022721 0.293874 0.918703 0.053 Uiso 0.520(3) 1 d R U P L 1
H24F H -0.015561 0.328759 0.871779 0.053 Uiso 0.520(3) 1 d R U P L 1
O24F O -0.0512(3) 0.2301(3) 0.8272(3) 0.0352(5) Uani 0.480(3) 1 d . . P L 2
H24G H -0.076013 0.197154 0.790776 0.053 Uiso 0.480(3) 1 d R U P L 2
H24H H -0.063275 0.236481 0.872085 0.10(3) Uiso 0.480(3) 1 d R . P L 2

loop_
_atom_site_aniso_label
_atom_site_aniso_U_11
_atom_site_aniso_U_22
_atom_site_aniso_U_33
_atom_site_aniso_U_23
_atom_site_aniso_U_13
_atom_site_aniso_U_12
Ba1 0.01024(4) 0.01809(5) 0.01304(4) 0.00831(3) 0.00385(3) 0.00248(3)
Ba2 0.00960(4) 0.02201(5) 0.02389(5) 0.01690(4) 0.00498(4) 0.00451(4)
Cd1 0.00989(5) 0.01130(5) 0.01190(5) 0.00598(4) 0.00431(4) 0.00333(4)
N1A 0.0150(6) 0.0148(6) 0.0146(6) 0.0054(5) 0.0060(5) 0.0039(5)
C1A 0.0197(8) 0.0194(7) 0.0135(7) 0.0067(6) 0.0080(6) 0.0047(6)
C2A 0.0176(7) 0.0188(7) 0.0114(7) 0.0077(6) 0.0036(6) 0.0039(6)
N2A 0.0121(6) 0.0142(6) 0.0121(6) 0.0065(5) 0.0027(5) 0.0040(5)
C3A 0.0181(7) 0.0140(7) 0.0161(7) 0.0081(6) 0.0042(6) 0.0064(6)
C4A 0.0174(7) 0.0196(7) 0.0167(7) 0.0107(6) 0.0048(6) 0.0106(6)
N3A 0.0136(6) 0.0175(6) 0.0127(6) 0.0073(5) 0.0035(5) 0.0075(5)
C5A 0.0142(7) 0.0241(8) 0.0197(8) 0.0103(6) 0.0081(6) 0.0109(6)
C6A 0.0112(7) 0.0227(8) 0.0197(8) 0.0104(6) 0.0047(6) 0.0069(6)
N4A 0.0126(6) 0.0174(6) 0.0157(6) 0.0089(5) 0.0055(5) 0.0053(5)
C7A 0.0142(7) 0.0155(7) 0.0169(7) 0.0053(6) 0.0035(6) 0.0013(6)
C8A 0.0158(7) 0.0193(8) 0.0130(7) 0.0048(6) 0.0032(6) 0.0028(6)
C11A 0.0207(8) 0.0157(7) 0.0185(8) 0.0032(6) 0.0087(6) 0.0067(6)
C12A 0.0220(8) 0.0189(8) 0.0260(9) 0.0091(7) 0.0122(7) 0.0097(7)
O11A 0.0159(6) 0.0166(6) 0.0253(6) 0.0053(5) 0.0071(5) 0.0055(5)
O12A 0.0383(9) 0.0340(8) 0.0397(9) 0.0122(7) 0.0172(7) 0.0256(7)
C21A 0.0125(7) 0.0181(7) 0.0160(7) 0.0099(6) 0.0050(6) 0.0028(6)
C22A 0.0118(6) 0.0138(7) 0.0160(7) 0.0071(6) 0.0047(6) 0.0050(5)
O21A 0.0112(5) 0.0168(5) 0.0144(5) 0.0085(4) 0.0041(4) 0.0039(4)
O22A 0.0107(5) 0.0205(6) 0.0211(6) 0.0109(5) 0.0031(5) 0.0009(5)
C31A 0.0212(8) 0.0188(7) 0.0132(7) 0.0067(6) 0.0053(6) 0.0122(6)
C32A 0.0145(7) 0.0236(8) 0.0148(7) 0.0108(6) 0.0076(6) 0.0104(6)
O31A 0.0185(6) 0.0221(6) 0.0184(6) 0.0127(5) 0.0082(5) 0.0107(5)
O32A 0.0241(6) 0.0316(7) 0.0129(5) 0.0096(5) 0.0073(5) 0.0151(6)
C41A 0.0128(7) 0.0222(8) 0.0209(8) 0.0134(7) 0.0075(6) 0.0051(6)
C42A 0.0147(7) 0.0148(7) 0.0169(7) 0.0073(6) 0.0061(6) 0.0034(6)
O41A 0.0141(5) 0.0185(6) 0.0247(6) 0.0137(5) 0.0092(5) 0.0064(5)
O42A 0.0201(6) 0.0239(6) 0.0256(6) 0.0174(5) 0.0101(5) 0.0072(5)
Cd2 0.01125(5) 0.01424(5) 0.01069(5) 0.00404(4) 0.00336(4) 0.00634(4)
N1B 0.0143(6) 0.0192(7) 0.0143(6) 0.0057(5) 0.0051(5) 0.0084(5)
C1B 0.0176(7) 0.0213(8) 0.0186(7) 0.0055(6) 0.0063(6) 0.0124(6)
C2B 0.0157(7) 0.0201(8) 0.0218(8) 0.0083(6) 0.0047(6) 0.0114(6)
N2B 0.0131(6) 0.0182(6) 0.0172(6) 0.0064(5) 0.0033(5) 0.0085(5)
C3B 0.0172(7) 0.0188(8) 0.0250(8) 0.0118(7) 0.0072(7) 0.0086(6)
C4B 0.0189(8) 0.0235(8) 0.0203(8) 0.0140(7) 0.0079(6) 0.0123(7)
N3B 0.0138(6) 0.0197(7) 0.0154(6) 0.0089(5) 0.0057(5) 0.0095(5)
C5B 0.0191(8) 0.0240(8) 0.0130(7) 0.0082(6) 0.0070(6) 0.0113(7)
C6B 0.0166(7) 0.0221(8) 0.0113(7) 0.0063(6) 0.0029(6) 0.0089(6)
N4B 0.0139(6) 0.0170(6) 0.0123(6) 0.0055(5) 0.0044(5) 0.0076(5)
C7B 0.0123(7) 0.0198(8) 0.0178(7) 0.0053(6) 0.0044(6) 0.0055(6)
C8B 0.0123(7) 0.0229(8) 0.0171(7) 0.0051(6) 0.0036(6) 0.0084(6)
C11B 0.0181(8) 0.0262(8) 0.0187(8) 0.0098(7) 0.0101(6) 0.0108(7)
C12B 0.0236(8) 0.0204(8) 0.0161(7) 0.0061(6) 0.0091(6) 0.0133(7)
O11B 0.0184(6) 0.0241(6) 0.0151(5) 0.0052(5) 0.0051(5) 0.0092(5)
O12B 0.0329(8) 0.0393(8) 0.0249(7) 0.0205(6) 0.0158(6) 0.0212(7)
C21B 0.0167(7) 0.0167(7) 0.0205(8) 0.0024(6) 0.0020(6) 0.0087(6)
C22B 0.0136(7) 0.0181(7) 0.0170(7) 0.0062(6) 0.0047(6) 0.0071(6)
O21B 0.0159(5) 0.0187(6) 0.0164(5) 0.0047(5) 0.0037(4) 0.0097(5)
O22B 0.0176(6) 0.0201(6) 0.0209(6) 0.0016(5) 0.0002(5) 0.0067(5)
C31B 0.0158(7) 0.0258(8) 0.0214(8) 0.0144(7) 0.0105(6) 0.0118(7)
C32B 0.0169(7) 0.0246(8) 0.0215(8) 0.0124(7) 0.0090(6) 0.0121(7)
O31B 0.0156(5) 0.0200(6) 0.0148(5) 0.0080(5) 0.0060(4) 0.0089(5)
O32B 0.0202(8) 0.0412(16) 0.0377(18) 0.0259(15) 0.0169(10) 0.0209(10)
O33B 0.0202(8) 0.0412(16) 0.0377(18) 0.0259(15) 0.0169(10) 0.0209(10)
C41B 0.0188(7) 0.0154(7) 0.0131(7) 0.0035(6) 0.0047(6) 0.0077(6)
C42B 0.0150(7) 0.0184(7) 0.0158(7) 0.0074(6) 0.0059(6) 0.0070(6)
O41B 0.0175(5) 0.0179(5) 0.0134(5) 0.0059(4) 0.0053(4) 0.0075(5)
O42B 0.0353(8) 0.0180(6) 0.0214(6) 0.0084(5) 0.0061(6) 0.0119(6)
O1W 0.0373(8) 0.0191(6) 0.0419(9) 0.0052(6) 0.0300(7) 0.0039(6)
O2W 0.0655(12) 0.0372(9) 0.0685(12) 0.0378(9) 0.0544(11) 0.0357(9)
O3W 0.0161(6) 0.0265(6) 0.0142(5) 0.0104(5) 0.0060(5) 0.0103(5)
O4W 0.0437(10) 0.0309(8) 0.0338(9) 0.0132(7) 0.0101(8) 0.0054(7)
O5W 0.0352(9) 0.0743(13) 0.0399(9) 0.0390(10) 0.0207(8) 0.0280(9)
O6W 0.0566(13) 0.0956(18) 0.0325(9) 0.0141(10) 0.0116(9) 0.0581(13)
O7W 0.0321(8) 0.0373(9) 0.0530(11) 0.0257(8) 0.0220(8) 0.0114(7)
O8W 0.0302(7) 0.0357(8) 0.0149(6) 0.0105(6) 0.0101(5) 0.0207(6)
O9W 0.0568(13) 0.0510(12) 0.0434(11) 0.0125(9) 0.0048(10) 0.0265(10)
O10W 0.0218(6) 0.0242(6) 0.0205(6) 0.0129(5) 0.0090(5) 0.0093(5)
O11W 0.0161(6) 0.0264(7) 0.0232(6) 0.0127(6) 0.0067(5) 0.0061(5)
O12W 0.0283(8) 0.0408(9) 0.0354(8) 0.0158(7) 0.0172(7) 0.0143(7)
O13W 0.0574(14) 0.0694(15) 0.124(2) 0.0609(16) 0.0642(16) 0.0418(12)
O14W 0.0368(9) 0.0417(9) 0.0524(11) 0.0312(9) 0.0261(8) 0.0259(8)
O15W 0.0365(8) 0.0239(7) 0.0323(8) 0.0109(6) 0.0146(7) 0.0079(6)
O16E 0.0640(18) 0.0350(14) 0.0467(17) 0.0058(11) 0.0257(15) 0.0262(13)
O16F 0.0640(18) 0.0350(14) 0.0467(17) 0.0058(11) 0.0257(15) 0.0262(13)
O17E 0.0646(18) 0.088(3) 0.035(3) 0.0056(19) 0.009(2) 0.050(2)
O17F 0.0646(18) 0.088(3) 0.035(3) 0.0056(19) 0.009(2) 0.050(2)
O18E 0.069(5) 0.058(5) 0.054(4) 0.027(3) 0.020(3) 0.019(4)
O18F 0.078(3) 0.065(3) 0.055(2) 0.020(2) 0.031(2) 0.042(3)
O19E 0.0301(13) 0.0309(13) 0.0444(16) 0.0052(12) 0.0125(12) 0.0089(11)
O19F 0.0301(13) 0.0309(13) 0.0444(16) 0.0052(12) 0.0125(12) 0.0089(11)
O19G 0.0301(13) 0.0309(13) 0.0444(16) 0.0052(12) 0.0125(12) 0.0089(11)
O20E 0.0459(17) 0.062(2) 0.0335(12) 0.0159(14) 0.0133(13) 0.0366(15)
O20F 0.0459(17) 0.062(2) 0.0335(12) 0.0159(14) 0.0133(13) 0.0366(15)
O21E 0.0551(17) 0.0317(13) 0.087(2) 0.0108(14) 0.0407(17) 0.0207(12)
O21F 0.0551(17) 0.0317(13) 0.087(2) 0.0108(14) 0.0407(17) 0.0207(12)
O22E 0.0409(14) 0.0347(12) 0.0608(17) 0.0069(11) 0.0131(12) 0.0203(11)
O22F 0.0409(14) 0.0347(12) 0.0608(17) 0.0069(11) 0.0131(12) 0.0203(11)
O23E 0.0416(14) 0.0371(14) 0.0456(15) 0.0233(12) 0.0257(11) 0.0240(12)
O23F 0.0416(14) 0.0371(14) 0.0456(15) 0.0233(12) 0.0257(11) 0.0240(12)
O24E 0.0320(11) 0.0339(12) 0.0456(14) 0.0161(10) 0.0232(11) 0.0160(10)
O24F 0.0320(11) 0.0339(12) 0.0456(14) 0.0161(10) 0.0232(11) 0.0160(10)

loop_
_atom_type_symbol
_atom_type_description
_atom_type_scat_dispersion_real
_atom_type_scat_dispersion_imag
_atom_type_scat_source
C C 0.0033 0.0016 'International Tables Vol C Tables 4.2.6.8 and 6.1.1.4'
H H 0.0000 0.0000 'International Tables Vol C Tables 4.2.6.8 and 6.1.1.4'
Ba Ba -0.3244 2.2819 'International Tables Vol C Tables 4.2.6.8 and 6.1.1.4'
Cd Cd -0.8075 1.2024 'International Tables Vol C Tables 4.2.6.8 and 6.1.1.4'
N N 0.0061 0.0033 'International Tables Vol C Tables 4.2.6.8 and 6.1.1.4'
O O 0.0106 0.0060 'International Tables Vol C Tables 4.2.6.8 and 6.1.1.4'

loop_
_geom_angle_atom_site_label_1
_geom_angle_atom_site_label_2
_geom_angle_atom_site_label_3
_geom_angle
_geom_angle_site_symmetry_1
_geom_angle_site_symmetry_3
_geom_angle_publ_flag
O22A Ba1 O10W 71.88(4) 2_666 . ?
O22A Ba1 O3W 146.15(4) 2_666 . ?
O10W Ba1 O3W 76.35(4) . . ?
O22A Ba1 O12B 71.81(4) 2_666 . ?
O10W Ba1 O12B 129.86(4) . . ?
O3W Ba1 O12B 123.65(4) . . ?
O22A Ba1 O11W 81.59(4) 2_666 . ?
O10W Ba1 O11W 138.95(4) . . ?
O3W Ba1 O11W 131.51(4) . . ?
O12B Ba1 O11W 65.54(4) . . ?
O22A Ba1 O22A 67.28(4) 2_666 . ?
O10W Ba1 O22A 74.50(4) . . ?
O3W Ba1 O22A 114.92(4) . . ?
O12B Ba1 O22A 119.83(4) . . ?
O11W Ba1 O22A 66.46(4) . . ?
O22A Ba1 O1W 145.90(4) 2_666 . ?
O10W Ba1 O1W 141.46(4) . . ?
O3W Ba1 O1W 67.60(4) . . ?
O12B Ba1 O1W 83.32(5) . . ?
O11W Ba1 O1W 66.77(4) . . ?
O22A Ba1 O1W 108.42(5) . . ?
O22A Ba1 O41B 88.42(4) 2_666 . ?
O10W Ba1 O41B 70.83(4) . . ?
O3W Ba1 O41B 70.15(4) . . ?
O12B Ba1 O41B 74.78(4) . . ?
O11W Ba1 O41B 140.26(4) . . ?
O22A Ba1 O41B 142.48(4) . . ?
O1W Ba1 O41B 107.52(4) . . ?
O22A Ba1 O21A 112.31(4) 2_666 . ?
O10W Ba1 O21A 89.58(4) . . ?
O3W Ba1 O21A 78.39(4) . . ?
O12B Ba1 O21A 136.23(4) . . ?
O11W Ba1 O21A 71.93(4) . . ?
O22A Ba1 O21A 45.05(3) . . ?
O1W Ba1 O21A 70.64(5) . . ?
O41B Ba1 O21A 145.90(3) . . ?
O22A Ba1 O11B 110.86(4) 2_666 . ?
O10W Ba1 O11B 127.12(4) . . ?
O3W Ba1 O11B 79.57(4) . . ?
O12B Ba1 O11B 44.20(4) . . ?
O11W Ba1 O11B 91.17(4) . . ?
O22A Ba1 O11B 157.63(4) . . ?
O1W Ba1 O11B 59.69(5) . . ?
O41B Ba1 O11B 56.81(3) . . ?
O21A Ba1 O11B 130.17(3) . . ?
O42A Ba2 O2W 67.36(5) 2_556 . ?
O42A Ba2 O1W 142.48(5) 2_556 . ?
O2W Ba2 O1W 149.69(5) . . ?
O42A Ba2 O21B 87.25(4) 2_556 . ?
O2W Ba2 O21B 118.21(5) . . ?
O1W Ba2 O21B 77.21(5) . . ?
O42A Ba2 O31A 126.89(4) 2_556 . ?
O2W Ba2 O31A 67.34(4) . . ?
O1W Ba2 O31A 83.98(5) . . ?
O21B Ba2 O31A 139.13(4) . . ?
O42A Ba2 O3W 137.33(4) 2_556 . ?
O2W Ba2 O3W 91.22(5) . . ?
O1W Ba2 O3W 68.51(4) . . ?
O21B Ba2 O3W 70.48(4) . . ?
O31A Ba2 O3W 68.90(4) . . ?
O42A Ba2 O22B 74.69(4) 2_556 . ?
O2W Ba2 O22B 140.04(5) . . ?
O1W Ba2 O22B 69.91(5) . . ?
O21B Ba2 O22B 46.10(4) . . ?
O31A Ba2 O22B 151.71(4) . . ?
O3W Ba2 O22B 109.26(4) . . ?
O42A Ba2 O42A 66.62(5) 2_556 . ?
O2W Ba2 O42A 81.70(5) . . ?
O1W Ba2 O42A 103.97(4) . . ?
O21B Ba2 O42A 138.77(4) . . ?
O31A Ba2 O42A 80.81(4) . . ?
O3W Ba2 O42A 149.24(4) . . ?
O22B Ba2 O42A 94.72(4) . . ?
O42A Ba2 O41A 109.74(4) 2_556 . ?
O2W Ba2 O41A 104.06(5) . . ?
O1W Ba2 O41A 65.75(4) . . ?
O21B Ba2 O41A 137.72(3) . . ?
O31A Ba2 O41A 57.88(4) . . ?
O3W Ba2 O41A 111.15(3) . . ?
O22B Ba2 O41A 99.96(4) . . ?
O42A Ba2 O41A 43.64(3) . . ?
O21A Cd1 O41A 111.05(4) . . ?
O21A Cd1 N2A 70.41(4) . . ?
O41A Cd1 N2A 161.89(5) . . ?
O21A Cd1 N1A 126.59(4) . . ?
O41A Cd1 N1A 91.22(5) . . ?
N2A Cd1 N1A 74.85(5) . . ?
O21A Cd1 N3A 90.92(4) . . ?
O41A Cd1 N3A 123.70(5) . . ?
N2A Cd1 N3A 73.71(5) . . ?
N1A Cd1 N3A 116.63(5) . . ?
O21A Cd1 N4A 158.96(4) . . ?
O41A Cd1 N4A 69.09(4) . . ?
N2A Cd1 N4A 116.42(5) . . ?
N1A Cd1 N4A 73.89(5) . . ?
N3A Cd1 N4A 73.30(5) . . ?
O21A Cd1 O31A 72.57(4) . . ?
O41A Cd1 O31A 71.44(4) . . ?
N2A Cd1 O31A 124.45(4) . . ?
N1A Cd1 O31A 158.80(4) . . ?
N3A Cd1 O31A 66.99(4) . . ?
N4A Cd1 O31A 88.22(4) . . ?
O21A Cd1 O11A 73.66(4) . . ?
O41A Cd1 O11A 73.93(4) . . ?
N2A Cd1 O11A 89.73(5) . . ?
N1A Cd1 O11A 66.84(5) . . ?
N3A Cd1 O11A 160.58(5) . . ?
N4A Cd1 O11A 124.39(5) . . ?
O31A Cd1 O11A 117.38(4) . . ?
C11A N1A C8A 111.45(14) . . ?
C11A N1A C1A 109.02(14) . . ?
C8A N1A C1A 111.07(14) . . ?
C11A N1A Cd1 108.47(10) . . ?
C8A N1A Cd1 108.63(10) . . ?
C1A N1A Cd1 108.10(10) . . ?
N1A C1A C2A 112.78(14) . . ?
N1A C1A H1AA 109.0 . . ?
C2A C1A H1AA 109.0 . . ?
N1A C1A H1AB 109.0 . . ?
C2A C1A H1AB 109.0 . . ?
H1AA C1A H1AB 107.8 . . ?
N2A C2A C1A 112.58(14) . . ?
N2A C2A H2AA 109.1 . . ?
C1A C2A H2AA 109.1 . . ?
N2A C2A H2AB 109.1 . . ?
C1A C2A H2AB 109.1 . . ?
H2AA C2A H2AB 107.8 . . ?
C21A N2A C2A 112.26(13) . . ?
C21A N2A C3A 109.43(13) . . ?
C2A N2A C3A 111.01(13) . . ?
C21A N2A Cd1 105.78(9) . . ?
C2A N2A Cd1 108.43(10) . . ?
C3A N2A Cd1 109.78(10) . . ?
N2A C3A C4A 112.71(13) . . ?
N2A C3A H3AA 109.0 . . ?
C4A C3A H3AA 109.0 . . ?
N2A C3A H3AB 109.0 . . ?
C4A C3A H3AB 109.0 . . ?
H3AA C3A H3AB 107.8 . . ?
N3A C4A C3A 111.64(13) . . ?
N3A C4A H4AA 109.3 . . ?
C3A C4A H4AA 109.3 . . ?
N3A C4A H4AB 109.3 . . ?
C3A C4A H4AB 109.3 . . ?
H4AA C4A H4AB 108.0 . . ?
C31A N3A C4A 111.30(13) . . ?
C31A N3A C5A 109.81(13) . . ?
C4A N3A C5A 111.23(13) . . ?
C31A N3A Cd1 106.91(9) . . ?
C4A N3A Cd1 108.36(10) . . ?
C5A N3A Cd1 109.11(10) . . ?
N3A C5A C6A 112.62(14) . . ?
N3A C5A H5AA 109.1 . . ?
C6A C5A H5AA 109.1 . . ?
N3A C5A H5AB 109.1 . . ?
C6A C5A H5AB 109.1 . . ?
H5AA C5A H5AB 107.8 . . ?
N4A C6A C5A 111.47(13) . . ?
N4A C6A H6AA 109.3 . . ?
C5A C6A H6AA 109.3 . . ?
N4A C6A H6AB 109.3 . . ?
C5A C6A H6AB 109.3 . . ?
H6AA C6A H6AB 108.0 . . ?
C41A N4A C7A 109.75(14) . . ?
C41A N4A C6A 111.43(13) . . ?
C7A N4A C6A 111.46(13) . . ?
C41A N4A Cd1 106.69(10) . . ?
C7A N4A Cd1 108.34(10) . . ?
C6A N4A Cd1 109.00(10) . . ?
N4A C7A C8A 112.50(14) . . ?
N4A C7A H7AA 109.1 . . ?
C8A C7A H7AA 109.1 . . ?
N4A C7A H7AB 109.1 . . ?
C8A C7A H7AB 109.1 . . ?
H7AA C7A H7AB 107.8 . . ?
N1A C8A C7A 111.73(14) . . ?
N1A C8A H8AA 109.3 . . ?
C7A C8A H8AA 109.3 . . ?
N1A C8A H8AB 109.3 . . ?
C7A C8A H8AB 109.3 . . ?
H8AA C8A H8AB 107.9 . . ?
N1A C11A C12A 112.75(14) . . ?
N1A C11A H11A 109.0 . . ?
C12A C11A H11A 109.0 . . ?
N1A C11A H11B 109.0 . . ?
C12A C11A H11B 109.0 . . ?
H11A C11A H11B 107.8 . . ?
O11A C12A O12A 125.19(19) . . ?
O11A C12A C11A 118.09(16) . . ?
O12A C12A C11A 116.72(17) . . ?
C12A O11A Cd1 115.43(11) . . ?
N2A C21A C22A 112.46(13) . . ?
N2A C21A H21A 109.1 . . ?
C22A C21A H21A 109.1 . . ?
N2A C21A H21B 109.1 . . ?
C22A C21A H21B 109.1 . . ?
H21A C21A H21B 107.8 . . ?
O22A C22A O21A 123.54(15) . . ?
O22A C22A C21A 117.09(14) . . ?
O21A C22A C21A 119.27(14) . . ?
C22A O21A Cd1 116.55(10) . . ?
C22A O21A Ba1 91.27(9) . . ?
Cd1 O21A Ba1 138.65(5) . . ?
C22A O22A Ba1 148.78(11) . 2_666 ?
C22A O22A Ba1 95.69(10) . . ?
Ba1 O22A Ba1 112.72(4) 2_666 . ?
N3A C31A C32A 113.68(14) . . ?
N3A C31A H31A 108.8 . . ?
C32A C31A H31A 108.8 . . ?
N3A C31A H31B 108.8 . . ?
C32A C31A H31B 108.8 . . ?
H31A C31A H31B 107.7 . . ?
O31A C32A O32A 125.20(16) . . ?
O31A C32A C31A 119.85(15) . . ?
O32A C32A C31A 114.94(15) . . ?
C32A O31A Cd1 110.13(10) . . ?
C32A O31A Ba2 130.29(11) . . ?
Cd1 O31A Ba2 111.96(5) . . ?
N4A C41A C42A 113.52(14) . . ?
N4A C41A H41A 108.9 . . ?
C42A C41A H41A 108.9 . . ?
N4A C41A H41B 108.9 . . ?
C42A C41A H41B 108.9 . . ?
H41A C41A H41B 107.7 . . ?
O42A C42A O41A 122.82(16) . . ?
O42A C42A C41A 116.94(15) . . ?
O41A C42A C41A 120.10(15) . . ?
C42A O41A Cd1 115.40(11) . . ?
C42A O41A Ba2 82.39(10) . . ?
Cd1 O41A Ba2 108.34(5) . . ?
C42A O42A Ba2 152.95(12) . 2_556 ?
C42A O42A Ba2 90.35(10) . . ?
Ba2 O42A Ba2 113.38(5) 2_556 . ?
O11B Cd2 N4B 124.31(5) . . ?
O11B Cd2 O21B 75.58(4) . . ?
N4B Cd2 O21B 157.68(5) . . ?
O11B Cd2 N3B 160.07(5) . . ?
N4B Cd2 N3B 74.82(5) . . ?
O21B Cd2 N3B 86.87(5) . . ?
O11B Cd2 O31B 115.03(4) . . ?
N4B Cd2 O31B 87.36(4) . . ?
O21B Cd2 O31B 73.68(4) . . ?
N3B Cd2 O31B 67.53(4) . . ?
O11B Cd2 N2B 91.10(5) . . ?
N4B Cd2 N2B 116.79(5) . . ?
O21B Cd2 N2B 68.31(4) . . ?
N3B Cd2 N2B 73.40(5) . . ?
O31B Cd2 N2B 126.00(5) . . ?
O11B Cd2 N1B 68.87(5) . . ?
N4B Cd2 N1B 74.29(5) . . ?
O21B Cd2 N1B 126.44(5) . . ?
N3B Cd2 N1B 116.65(5) . . ?
O31B Cd2 N1B 158.45(5) . . ?
N2B Cd2 N1B 73.60(5) . . ?
O11B Cd2 O41B 70.89(4) . . ?
N4B Cd2 O41B 68.58(4) . . ?
O21B Cd2 O41B 115.10(4) . . ?
N3B Cd2 O41B 126.42(4) . . ?
O31B Cd2 O41B 72.92(4) . . ?
N2B Cd2 O41B 159.10(5) . . ?
N1B Cd2 O41B 89.62(5) . . ?
C11B N1B C8B 111.87(14) . . ?
C11B N1B C1B 109.55(14) . . ?
C8B N1B C1B 111.49(14) . . ?
C11B N1B Cd2 106.86(10) . . ?
C8B N1B Cd2 107.93(10) . . ?
C1B N1B Cd2 108.98(10) . . ?
N1B C1B C2B 112.54(14) . . ?
N1B C1B H1BA 109.1 . . ?
C2B C1B H1BA 109.1 . . ?
N1B C1B H1BB 109.1 . . ?
C2B C1B H1BB 109.1 . . ?
H1BA C1B H1BB 107.8 . . ?
N2B C2B C1B 111.66(14) . . ?
N2B C2B H2BA 109.3 . . ?
C1B C2B H2BA 109.3 . . ?
N2B C2B H2BB 109.3 . . ?
C1B C2B H2BB 109.3 . . ?
H2BA C2B H2BB 107.9 . . ?
C21B N2B C2B 111.71(14) . . ?
C21B N2B C3B 110.14(14) . . ?
C2B N2B C3B 110.76(14) . . ?
C21B N2B Cd2 105.49(10) . . ?
C2B N2B Cd2 109.06(10) . . ?
C3B N2B Cd2 109.52(10) . . ?
N2B C3B C4B 112.62(14) . . ?
N2B C3B H3BA 109.1 . . ?
C4B C3B H3BA 109.1 . . ?
N2B C3B H3BB 109.1 . . ?
C4B C3B H3BB 109.1 . . ?
H3BA C3B H3BB 107.8 . . ?
N3B C4B C3B 111.53(14) . . ?
N3B C4B H4BA 109.3 . . ?
C3B C4B H4BA 109.3 . . ?
N3B C4B H4BB 109.3 . . ?
C3B C4B H4BB 109.3 . . ?
H4BA C4B H4BB 108.0 . . ?
C31B N3B C4B 111.49(14) . . ?
C31B N3B C5B 109.91(14) . . ?
C4B N3B C5B 111.36(13) . . ?
C31B N3B Cd2 106.42(10) . . ?
C4B N3B Cd2 109.56(10) . . ?
C5B N3B Cd2 107.90(10) . . ?
N3B C5B C6B 112.35(14) . . ?
N3B C5B H5BA 109.1 . . ?
C6B C5B H5BA 109.1 . . ?
N3B C5B H5BB 109.1 . . ?
C6B C5B H5BB 109.1 . . ?
H5BA C5B H5BB 107.9 . . ?
N4B C6B C5B 112.20(13) . . ?
N4B C6B H6BA 109.2 . . ?
C5B C6B H6BA 109.2 . . ?
N4B C6B H6BB 109.2 . . ?
C5B C6B H6BB 109.2 . . ?
H6BA C6B H6BB 107.9 . . ?
C41B N4B C6B 111.39(13) . . ?
C41B N4B C7B 109.43(14) . . ?
C6B N4B C7B 110.64(13) . . ?
C41B N4B Cd2 107.32(10) . . ?
C6B N4B Cd2 108.53(10) . . ?
C7B N4B Cd2 109.45(10) . . ?
N4B C7B C8B 112.62(14) . . ?
N4B C7B H7BA 109.1 . . ?
C8B C7B H7BA 109.1 . . ?
N4B C7B H7BB 109.1 . . ?
C8B C7B H7BB 109.1 . . ?
H7BA C7B H7BB 107.8 . . ?
N1B C8B C7B 111.40(14) . . ?
N1B C8B H8BA 109.3 . . ?
C7B C8B H8BA 109.3 . . ?
N1B C8B H8BB 109.3 . . ?
C7B C8B H8BB 109.3 . . ?
H8BA C8B H8BB 108.0 . . ?
N1B C11B C12B 113.46(15) . . ?
N1B C11B H11C 108.9 . . ?
C12B C11B H11C 108.9 . . ?
N1B C11B H11D 108.9 . . ?
C12B C11B H11D 108.9 . . ?
H11C C11B H11D 107.7 . . ?
O12B C12B O11B 123.21(17) . . ?
O12B C12B C11B 116.97(17) . . ?
O11B C12B C11B 119.71(16) . . ?
C12B O11B Cd2 113.38(11) . . ?
C12B O11B Ba1 84.94(10) . . ?
Cd2 O11B Ba1 108.53(5) . . ?
C12B O12B Ba1 94.10(11) . . ?
N2B C21B C22B 113.19(14) . . ?
N2B C21B H21C 108.9 . . ?
C22B C21B H21C 108.9 . . ?
N2B C21B H21D 108.9 . . ?
C22B C21B H21D 108.9 . . ?
H21C C21B H21D 107.8 . . ?
O22B C22B O21B 123.17(16) . . ?
O22B C22B C21B 117.11(15) . . ?
O21B C22B C21B 119.72(15) . . ?
C22B O21B Cd2 111.82(10) . . ?
C22B O21B Ba2 95.77(10) . . ?
Cd2 O21B Ba2 136.96(5) . . ?
C22B O22B Ba2 94.77(10) . . ?
N3B C31B C32B 113.10(14) . . ?
N3B C31B H31C 109.0 . . ?
C32B C31B H31C 109.0 . . ?
N3B C31B H31D 109.0 . . ?
C32B C31B H31D 109.0 . . ?
H31C C31B H31D 107.8 . . ?
O31B C32B O32B 125.12(18) . . ?
O31B C32B O33B 120.0(5) . . ?
O31B C32B C31B 119.37(15) . . ?
O32B C32B C31B 115.43(17) . . ?
O33B C32B C31B 115.3(5) . . ?
C32B O31B Cd2 111.49(11) . . ?
N4B C41B C42B 113.88(13) . . ?
N4B C41B H41C 108.8 . . ?
C42B C41B H41C 108.8 . . ?
N4B C41B H41D 108.8 . . ?
C42B C41B H41D 108.8 . . ?
H41C C41B H41D 107.7 . . ?
O42B C42B O41B 125.51(16) . . ?
O42B C42B C41B 115.09(15) . . ?
O41B C42B C41B 119.38(15) . . ?
C42B O41B Cd2 112.72(11) . . ?
C42B O41B Ba1 132.56(11) . . ?
Cd2 O41B Ba1 109.04(4) . . ?
Ba2 O1W Ba1 111.75(5) . . ?
Ba2 O1W H1X 119.0 . . ?
Ba1 O1W H1X 113.9 . . ?
Ba2 O1W H1Y 118.3 . . ?
Ba1 O1W H1Y 110.4 . . ?
H1X O1W H1Y 79.9 . . ?
Ba2 O2W H2X 132.0 . . ?
Ba2 O2W H2Y 119.6 . . ?
H2X O2W H2Y 106.4 . . ?
Ba1 O3W Ba2 111.83(4) . . ?
Ba1 O3W H3X 113.9(19) . . ?
Ba2 O3W H3X 99.2(19) . . ?
Ba1 O3W H3Y 114(2) . . ?
Ba2 O3W H3Y 112(2) . . ?
H3X O3W H3Y 105(3) . . ?
H4X O4W H4Y 111.5 . . ?
H5X O5W H5Y 111.5 . . ?
H6X O6W H6Y 102.4 . . ?
H7X O7W H7Y 105.7 . . ?
H8X O8W H8Y 103(3) . . ?
H9X O9W H9Y 118.5 . . ?
Ba1 O10W H10X 102(2) . . ?
Ba1 O10W H10Y 107.6(19) . . ?
H10X O10W H10Y 107(3) . . ?
Ba1 O11W H11X 110(2) . . ?
Ba1 O11W H11Y 113(2) . . ?
H11X O11W H11Y 109(3) . . ?
H12X O12W H12Y 108.4 . . ?
H13X O13W H13Y 126.5 . . ?
H14X O14W H14Y 100(3) . . ?
H15X O15W H15Y 109.5 . . ?
H16E O16E H16F 81.9 . . ?
H16G O16F H16H 117.3 . . ?
H17E O17E H17F 103.4 . . ?
H17H O17F H17G 47.6 . . ?
H18E O18E H18F 50.6 . . ?
H18G O18F H18F 133.0 . . ?
H19E O19E H19F 150.6 . . ?
H19E O19E H19E 78.2 . 2_676 ?
H19F O19E H19E 109.6 . 2_676 ?
H19G O19F H19H 60.4 . . ?
H19H O19G H19I 62.7 . . ?
H20E O20E H20F 145.1 . . ?
H20G O20F H20F 77.9 . . ?
H21E O21E H21F 132.8 . . ?
H21G O21F H21F 71.4 . . ?
H22E O22E H22F 130.6 . . ?
H22G O22F H22F 120.5 . . ?
H23E O23E H23F 116(5) . . ?
H23G O23F H23H 140.7 . . ?
H24E O24E H24F 106.5 . . ?
H24G O24F H24H 127.3 . . ?

loop_
_geom_bond_atom_site_label_1
_geom_bond_atom_site_label_2
_geom_bond_distance
_geom_bond_site_symmetry_2
_geom_bond_publ_flag
Ba1 O22A 2.7035(12) 2_666 ?
Ba1 O10W 2.8113(14) . ?
Ba1 O3W 2.8217(13) . ?
Ba1 O12B 2.8350(15) . ?
Ba1 O11W 2.8475(15) . ?
Ba1 O22A 2.8487(13) . ?
Ba1 O1W 2.8776(15) . ?
Ba1 O41B 2.9148(12) . ?
Ba1 O21A 2.9381(12) . ?
Ba1 O11B 3.0316(14) . ?
Ba2 O42A 2.6837(13) 2_556 ?
Ba2 O2W 2.7165(16) . ?
Ba2 O1W 2.7892(14) . ?
Ba2 O21B 2.8182(12) . ?
Ba2 O31A 2.8255(12) . ?
Ba2 O3W 2.8428(14) . ?
Ba2 O22B 2.8437(14) . ?
Ba2 O42A 2.8832(14) . ?
Ba2 O41A 3.0574(13) . ?
Cd1 O21A 2.3682(12) . ?
Cd1 O41A 2.3771(12) . ?
Cd1 N2A 2.4433(14) . ?
Cd1 N1A 2.4434(14) . ?
Cd1 N3A 2.4687(14) . ?
Cd1 N4A 2.4834(14) . ?
Cd1 O31A 2.5079(13) . ?
Cd1 O11A 2.5186(13) . ?
N1A C11A 1.467(2) . ?
N1A C8A 1.482(2) . ?
N1A C1A 1.488(2) . ?
C1A C2A 1.519(3) . ?
C1A H1AA 0.9900 . ?
C1A H1AB 0.9900 . ?
C2A N2A 1.480(2) . ?
C2A H2AA 0.9900 . ?
C2A H2AB 0.9900 . ?
N2A C21A 1.468(2) . ?
N2A C3A 1.480(2) . ?
C3A C4A 1.520(2) . ?
C3A H3AA 0.9900 . ?
C3A H3AB 0.9900 . ?
C4A N3A 1.477(2) . ?
C4A H4AA 0.9900 . ?
C4A H4AB 0.9900 . ?
N3A C31A 1.467(2) . ?
N3A C5A 1.481(2) . ?
C5A C6A 1.524(2) . ?
C5A H5AA 0.9900 . ?
C5A H5AB 0.9900 . ?
C6A N4A 1.479(2) . ?
C6A H6AA 0.9900 . ?
C6A H6AB 0.9900 . ?
N4A C41A 1.464(2) . ?
N4A C7A 1.477(2) . ?
C7A C8A 1.522(2) . ?
C7A H7AA 0.9900 . ?
C7A H7AB 0.9900 . ?
C8A H8AA 0.9900 . ?
C8A H8AB 0.9900 . ?
C11A C12A 1.525(3) . ?
C11A H11A 0.9900 . ?
C11A H11B 0.9900 . ?
C12A O11A 1.260(2) . ?
C12A O12A 1.261(2) . ?
C21A C22A 1.529(2) . ?
C21A H21A 0.9900 . ?
C21A H21B 0.9900 . ?
C22A O22A 1.254(2) . ?
C22A O21A 1.2642(19) . ?
C31A C32A 1.522(2) . ?
C31A H31A 0.9900 . ?
C31A H31B 0.9900 . ?
C32A O31A 1.252(2) . ?
C32A O32A 1.268(2) . ?
C41A C42A 1.518(2) . ?
C41A H41A 0.9900 . ?
C41A H41B 0.9900 . ?
C42A O42A 1.254(2) . ?
C42A O41A 1.268(2) . ?
Cd2 O11B 2.3836(13) . ?
Cd2 N4B 2.4180(14) . ?
Cd2 O21B 2.4300(13) . ?
Cd2 N3B 2.4546(14) . ?
Cd2 O31B 2.4572(12) . ?
Cd2 N2B 2.4603(15) . ?
Cd2 N1B 2.4668(14) . ?
Cd2 O41B 2.4947(13) . ?
N1B C11B 1.467(2) . ?
N1B C8B 1.476(2) . ?
N1B C1B 1.481(2) . ?
C1B C2B 1.522(3) . ?
C1B H1BA 0.9900 . ?
C1B H1BB 0.9900 . ?
C2B N2B 1.478(2) . ?
C2B H2BA 0.9900 . ?
C2B H2BB 0.9900 . ?
N2B C21B 1.467(2) . ?
N2B C3B 1.482(2) . ?
C3B C4B 1.519(3) . ?
C3B H3BA 0.9900 . ?
C3B H3BB 0.9900 . ?
C4B N3B 1.478(2) . ?
C4B H4BA 0.9900 . ?
C4B H4BB 0.9900 . ?
N3B C31B 1.467(2) . ?
N3B C5B 1.480(2) . ?
C5B C6B 1.521(2) . ?
C5B H5BA 0.9900 . ?
C5B H5BB 0.9900 . ?
C6B N4B 1.479(2) . ?
C6B H6BA 0.9900 . ?
C6B H6BB 0.9900 . ?
N4B C41B 1.469(2) . ?
N4B C7B 1.481(2) . ?
C7B C8B 1.523(2) . ?
C7B H7BA 0.9900 . ?
C7B H7BB 0.9900 . ?
C8B H8BA 0.9900 . ?
C8B H8BB 0.9900 . ?
C11B C12B 1.521(3) . ?
C11B H11C 0.9900 . ?
C11B H11D 0.9900 . ?
C12B O12B 1.253(2) . ?
C12B O11B 1.265(2) . ?
C21B C22B 1.524(2) . ?
C21B H21C 0.9900 . ?
C21B H21D 0.9900 . ?
C22B O22B 1.256(2) . ?
C22B O21B 1.265(2) . ?
C31B C32B 1.525(2) . ?
C31B H31C 0.9900 . ?
C31B H31D 0.9900 . ?
C32B O31B 1.255(2) . ?
C32B O32B 1.264(3) . ?
C32B O33B 1.295(10) . ?
C41B C42B 1.529(2) . ?
C41B H41C 0.9900 . ?
C41B H41D 0.9900 . ?
C42B O42B 1.255(2) . ?
C42B O41B 1.258(2) . ?
O1W H1X 0.8044 . ?
O1W H1Y 0.7997 . ?
O2W H2X 0.7845 . ?
O2W H2Y 0.8082 . ?
O3W H3X 0.84(3) . ?
O3W H3Y 0.79(3) . ?
O4W H4X 0.7987 . ?
O4W H4Y 0.7955 . ?
O5W H5X 0.8141 . ?
O5W H5Y 0.7917 . ?
O6W H6X 0.9225 . ?
O6W H6Y 0.8158 . ?
O7W H7X 0.7380 . ?
O7W H7Y 0.8101 . ?
O8W H8X 0.79(3) . ?
O8W H8Y 0.76(3) . ?
O9W H9X 0.7584 . ?
O9W H9Y 0.9885 . ?
O10W H10X 0.79(3) . ?
O10W H10Y 0.85(3) . ?
O11W H11X 0.76(3) . ?
O11W H11Y 0.75(3) . ?
O12W H12X 0.89(3) . ?
O12W H12Y 0.7289 . ?
O13W H13X 0.9092 . ?
O13W H13Y 0.8404 . ?
O14W H14X 0.79(4) . ?
O14W H14Y 0.90(4) . ?
O15W H15X 0.8268 . ?
O15W H15Y 0.7949 . ?
O16E H16E 0.9331 . ?
O16E H16F 0.8595 . ?
O16F H16G 0.9876 . ?
O16F H16H 0.9002 . ?
O17E H17E 0.8926 . ?
O17E H17F 0.7755 . ?
O17F H17H 1.0282 . ?
O17F H17G 0.6843 . ?
O18E H18E 0.8714 . ?
O18E H18F 0.8504 . ?
O18F H18G 0.9002 . ?
O18F H18F 0.8775 . ?
O19E O19E 1.204(15) 2_676 ?
O19E H19E 0.8769 . ?
O19E H19F 0.7916 . ?
O19E H19E 0.665(13) 2_676 ?
O19F H19G 0.8493 . ?
O19F H19H 0.8272 . ?
O19G H19H 0.9306 . ?
O19G H19I 0.9923 . ?
O20E H20E 1.0607 . ?
O20E H20F 0.8738 . ?
O20F H20G 1.1501 . ?
O20F H20F 1.0758 . ?
O21E H21E 0.7406 . ?
O21E H21F 1.0714 . ?
O21F H21G 0.8497 . ?
O21F H21F 0.8076 . ?
O22E H22E 0.5425 . ?
O22E H22F 0.9392 . ?
O22F H22G 0.9485 . ?
O22F H22F 0.9835 . ?
O23E H23E 1.05(7) . ?
O23E H23F 1.02(7) . ?
O23F H23G 0.5570 . ?
O23F H23H 0.7276 . ?
O24E H24E 0.4607 . ?
O24E H24F 0.9797 . ?
O24F H24G 0.5829 . ?
O24F H24H 0.8110 . ?

loop_
_geom_hbond_atom_site_label_D
_geom_hbond_atom_site_label_H
_geom_hbond_atom_site_label_A
_geom_hbond_distance_DH
_geom_hbond_distance_HA
_geom_hbond_distance_DA
_geom_hbond_angle_DHA
_geom_hbond_site_symmetry_A
_geom_hbond_publ_flag
O1W H1X O21F^b 0.80 2.14 2.821(3) 142 . yes
O1W H1Y O11A 0.80 2.29 3.025(2) 153 . yes
O1W H1X O21F^b 0.80 2.14 2.821(3) 142 . yes
O2W H2X O6W 0.78 2.10 2.847(3) 158 2_556 yes
O2W H2Y O23E^a 0.81 2.08 2.871(4) 164 2_556 yes
O2W H2Y O23F^b 0.81 2.13 2.928(4) 169 2_556 yes
O3W H3X O32A 0.84(3) 1.93(3) 2.7469(19) 165(3) . yes
O3W H3Y O31B 0.79(3) 1.94(3) 2.7037(18) 164(3) . yes
O4W H4X O12A 0.80 2.01 2.808(2) 174 . yes
O4W H4Y O24E^a 0.80 2.03 2.767(4) 155 2_556 yes
O4W H4Y O24F^b 0.80 2.02 2.769(4) 158 2_556 yes
O5W H5X O12B 0.81 1.95 2.766(2) 176 2_666 yes
O5W H5Y O14W 0.79 2.04 2.831(2) 173 . yes
O6W H6X O12W 0.92 1.94 2.818(3) 158 2_556 yes
O6W H6Y O5W 0.82 1.96 2.754(3) 164 1_545 yes
O7W H7X O24E^a 0.74 2.20 2.897(4) 158 . yes
O7W H7X O24F^b 0.74 2.02 2.720(4) 159 . yes
O7W H7Y O32B^a 0.81 1.93 2.734(3) 176 . yes
O7W H7Y O33B^b 0.81 2.06 2.851(11) 165 . yes
O8W H8X O32B^a 0.79(3) 1.92(3) 2.693(3) 167(3) . yes
O8W H8X O33B^b 0.79(3) 2.05(3) 2.843(12) 176(3) . yes
O8W H8Y O32A 0.76(3) 2.05(3) 2.7715(19) 159(3) . yes
O9W H9X O14W 0.76 2.31 2.926(3) 139 . yes
O9W H9X O19G^c 0.76 2.58 3.117(8) 129 . yes
O9W H9Y O8W 0.99 1.83 2.811(3) 172 . yes
O10W H10X O42B 0.79(3) 1.89(3) 2.675(2) 174(3) . yes
O10W H10Y O11W 0.85(3) 1.90(3) 2.751(2) 177(3) 2_666 yes
O11W H11X O21E^a 0.76(3) 2.03(3) 2.635(6) 136(3) . yes
O11W H11X O22F^b 0.76(3) 2.14(3) 2.896(3) 170(3) . yes
O11W H11Y O11A 0.75(3) 2.03(3) 2.7606(19) 165(3) . yes
O12W H12X O8W 0.89(3) 1.84(3) 2.724(2) 177(2) . yes
O12W H12Y O24E^a 0.73 2.28 2.876(4) 140 . yes
O12W H12Y O24F^b 0.73 2.00 2.731(4) 177 . yes
O13W H13X O18F^b 0.91 2.22 2.684(5) 111 1_544 yes
O13W H13X O19F^b 0.91 2.33 2.915(4) 122 2_666 yes
O13W H13X O19G^c 0.91 1.82 2.634(7) 148 2_666 yes
O13W H13Y O12A 0.84 2.10 2.844(3) 147 . yes
O14W H14X O32A 0.79(4) 1.98(4) 2.761(2) 175(4) . yes
O14W H14Y O10W 0.90(4) 1.82(4) 2.717(2) 175(3) . yes
O15W H15X O42B 0.83 1.92 2.748(2) 177 . yes
O15W H15Y O7W 0.79 2.03 2.816(3) 172 2_667 yes
O16E^a H16E^a O22B 0.93 1.71 2.620(4) 163 . yes
O16F^b H16G^b O22B 0.99 1.83 2.818(4) 175 . yes
O16F^b H16H^b O6W 0.90 1.78 2.626(5) 156 . yes
O17E^a H17E^a O12W 0.89 1.83 2.710(5) 171 . yes
O17E^a H17F^a O20E^a 0.78 2.11 2.852(10) 159 . yes
O18F^b H18F O20F^b 0.88 2.31 2.792(7) 115 . yes
O19E^a H19E^a O16E^a 0.88 2.37 2.872(8) 117 1_565 yes
O19E^a H19F^a O21E^a 0.79 2.43 2.893(11) 119 2_666 yes
O19F^b H19G^b O14W 0.85 2.21 3.045(4) 168 . yes
O20E^a H20E^a O4W 1.06 1.66 2.641(5) 152 1_566 yes
O20F^b H20G^b O4W 1.15 2.10 2.873(4) 122 1_566 yes
O20E^a H20F O9W 0.87 2.01 2.870(5) 169 . yes
O20F^b H20F O9W 1.08 2.01 2.820(4) 130 . yes
O21E^a H21E^a O11W 0.74 2.03 2.635(6) 140 . yes
O21E^a H21F O19E^a 1.07 2.18 2.893(11) 122 2_666 yes
O21F^b H21F O22F^b 0.81 2.01 2.767(5) 156 . yes
O22F^b H22G^b O16F^b 0.95 2.04 2.906(6) 150 2_656 yes
O22E^a H22F O21E^a 0.94 1.88 2.789(10) 162 . yes
O22F^b H22F O19F^b 0.98 1.73 2.696(5) 169 2_666 yes
O23E^a H23E^a O41A 1.05(7) 1.93(7) 2.859(4) 145(6) . yes
O23E^a H23F^a O7W 1.02(7) 1.99(7) 2.997(5) 168(6) 2_556 yes
O23F^b H23G^b O24F^b 0.56 2.27 2.780(6) 155 2_556 yes
O23F^b H23H^b O21F^b 0.73 2.29 2.648(5) 112 . yes
O24E^a H24E^a O7W 0.46 2.44 2.897(4) 173 . yes
O24E^a H24F^a O12W 0.98 1.93 2.876(4) 161 . yes
O24F^b H24G^b O23F^b 0.58 2.21 2.780(6) 167 2_556 yes
O24F^b H24H^b O4W 0.81 2.07 2.769(4) 144 2_556 yes

loop_
_geom_torsion_atom_site_label_1
_geom_torsion_atom_site_label_2
_geom_torsion_atom_site_label_3
_geom_torsion_atom_site_label_4
_geom_torsion
_geom_torsion_site_symmetry_1
_geom_torsion_site_symmetry_2
_geom_torsion_site_symmetry_3
_geom_torsion_site_symmetry_4
_geom_torsion_publ_flag
C11A N1A C1A C2A -158.22(14) . . . . ?
C8A N1A C1A C2A 78.59(17) . . . . ?
Cd1 N1A C1A C2A -40.50(16) . . . . ?
N1A C1A C2A N2A 57.39(19) . . . . ?
C1A C2A N2A C21A 75.89(17) . . . . ?
C1A C2A N2A C3A -161.27(14) . . . . ?
C1A C2A N2A Cd1 -40.60(16) . . . . ?
C21A N2A C3A C4A -154.13(13) . . . . ?
C2A N2A C3A C4A 81.42(16) . . . . ?
Cd1 N2A C3A C4A -38.45(15) . . . . ?
N2A C3A C4A N3A 57.48(18) . . . . ?
C3A C4A N3A C31A 73.81(17) . . . . ?
C3A C4A N3A C5A -163.39(14) . . . . ?
C3A C4A N3A Cd1 -43.46(15) . . . . ?
C31A N3A C5A C6A -158.01(14) . . . . ?
C4A N3A C5A C6A 78.34(17) . . . . ?
Cd1 N3A C5A C6A -41.15(15) . . . . ?
N3A C5A C6A N4A 58.51(19) . . . . ?
C5A C6A N4A C41A 75.33(17) . . . . ?
C5A C6A N4A C7A -161.69(14) . . . . ?
C5A C6A N4A Cd1 -42.15(15) . . . . ?
C41A N4A C7A C8A -155.48(14) . . . . ?
C6A N4A C7A C8A 80.58(17) . . . . ?
Cd1 N4A C7A C8A -39.34(16) . . . . ?
C11A N1A C8A C7A 75.17(18) . . . . ?
C1A N1A C8A C7A -163.05(14) . . . . ?
Cd1 N1A C8A C7A -44.29(16) . . . . ?
N4A C7A C8A N1A 58.99(19) . . . . ?
C8A N1A C11A C12A -163.34(14) . . . . ?
C1A N1A C11A C12A 73.70(18) . . . . ?
Cd1 N1A C11A C12A -43.79(16) . . . . ?
N1A C11A C12A O11A 21.0(2) . . . . ?
N1A C11A C12A O12A -159.31(17) . . . . ?
O12A C12A O11A Cd1 -166.31(17) . . . . ?
C11A C12A O11A Cd1 13.4(2) . . . . ?
C2A N2A C21A C22A -159.00(14) . . . . ?
C3A N2A C21A C22A 77.28(16) . . . . ?
Cd1 N2A C21A C22A -40.92(15) . . . . ?
N2A C21A C22A O22A -157.48(15) . . . . ?
N2A C21A C22A O21A 25.9(2) . . . . ?
O22A C22A O21A Cd1 -170.21(13) . . . . ?
C21A C22A O21A Cd1 6.14(19) . . . . ?
O22A C22A O21A Ba1 -21.95(17) . . . . ?
C21A C22A O21A Ba1 154.41(13) . . . . ?
O21A C22A O22A Ba1 178.73(14) . . . 2_666 ?
C21A C22A O22A Ba1 2.3(3) . . . 2_666 ?
O21A C22A O22A Ba1 22.79(18) . . . . ?
C21A C22A O22A Ba1 -153.64(12) . . . . ?
C4A N3A C31A C32A -154.23(14) . . . . ?
C5A N3A C31A C32A 82.16(17) . . . . ?
Cd1 N3A C31A C32A -36.07(16) . . . . ?
N3A C31A C32A O31A 1.9(2) . . . . ?
N3A C31A C32A O32A -179.21(15) . . . . ?
O32A C32A O31A Cd1 -145.31(15) . . . . ?
C31A C32A O31A Cd1 33.46(18) . . . . ?
O32A C32A O31A Ba2 1.1(3) . . . . ?
C31A C32A O31A Ba2 179.87(11) . . . . ?
C7A N4A C41A C42A 83.27(17) . . . . ?
C6A N4A C41A C42A -152.77(14) . . . . ?
Cd1 N4A C41A C42A -33.90(16) . . . . ?
N4A C41A C42A O42A -173.74(15) . . . . ?
N4A C41A C42A O41A 10.4(2) . . . . ?
O42A C42A O41A Cd1 -153.67(14) . . . . ?
C41A C42A O41A Cd1 21.9(2) . . . . ?
O42A C42A O41A Ba2 -46.93(16) . . . . ?
C41A C42A O41A Ba2 128.67(15) . . . . ?
O41A C42A O42A Ba2 -157.67(18) . . . 2_556 ?
C41A C42A O42A Ba2 26.6(4) . . . 2_556 ?
O41A C42A O42A Ba2 50.16(17) . . . . ?
C41A C42A O42A Ba2 -125.57(14) . . . . ?
C11B N1B C1B C2B -156.62(14) . . . . ?
C8B N1B C1B C2B 79.00(17) . . . . ?
Cd2 N1B C1B C2B -40.03(16) . . . . ?
N1B C1B C2B N2B 58.04(19) . . . . ?
C1B C2B N2B C21B 73.55(18) . . . . ?
C1B C2B N2B C3B -163.27(14) . . . . ?
C1B C2B N2B Cd2 -42.66(16) . . . . ?
C21B N2B C3B C4B -154.69(14) . . . . ?
C2B N2B C3B C4B 81.23(17) . . . . ?
Cd2 N2B C3B C4B -39.10(16) . . . . ?
N2B C3B C4B N3B 56.86(19) . . . . ?
C3B C4B N3B C31B 75.12(18) . . . . ?
C3B C4B N3B C5B -161.71(14) . . . . ?
C3B C4B N3B Cd2 -42.43(16) . . . . ?
C31B N3B C5B C6B -155.61(14) . . . . ?
C4B N3B C5B C6B 80.32(17) . . . . ?
Cd2 N3B C5B C6B -39.95(15) . . . . ?
N3B C5B C6B N4B 58.32(19) . . . . ?
C5B C6B N4B C41B 75.39(18) . . . . ?
C5B C6B N4B C7B -162.66(14) . . . . ?
C5B C6B N4B Cd2 -42.56(16) . . . . ?
C41B N4B C7B C8B -157.29(14) . . . . ?
C6B N4B C7B C8B 79.61(17) . . . . ?
Cd2 N4B C7B C8B -39.94(16) . . . . ?
C11B N1B C8B C7B 74.51(18) . . . . ?
C1B N1B C8B C7B -162.42(14) . . . . ?
Cd2 N1B C8B C7B -42.77(16) . . . . ?
N4B C7B C8B N1B 58.21(19) . . . . ?
C8B N1B C11B C12B -149.36(15) . . . . ?
C1B N1B C11B C12B 86.48(17) . . . . ?
Cd2 N1B C11B C12B -31.44(17) . . . . ?
N1B C11B C12B O12B 178.80(16) . . . . ?
N1B C11B C12B O11B 2.5(2) . . . . ?
O12B C12B O11B Cd2 -145.61(15) . . . . ?
C11B C12B O11B Cd2 30.5(2) . . . . ?
O12B C12B O11B Ba1 -37.60(17) . . . . ?
C11B C12B O11B Ba1 138.49(15) . . . . ?
O11B C12B O12B Ba1 40.66(19) . . . . ?
C11B C12B O12B Ba1 -135.53(14) . . . . ?
C2B N2B C21B C22B -156.59(15) . . . . ?
C3B N2B C21B C22B 79.87(18) . . . . ?
Cd2 N2B C21B C22B -38.23(17) . . . . ?
N2B C21B C22B O22B -172.62(16) . . . . ?
N2B C21B C22B O21B 8.1(2) . . . . ?
O22B C22B O21B Cd2 -150.82(15) . . . . ?
C21B C22B O21B Cd2 28.4(2) . . . . ?
O22B C22B O21B Ba2 -4.54(19) . . . . ?
C21B C22B O21B Ba2 174.67(14) . . . . ?
O21B C22B O22B Ba2 4.49(19) . . . . ?
C21B C22B O22B Ba2 -174.74(14) . . . . ?
C4B N3B C31B C32B -156.74(15) . . . . ?
C5B N3B C31B C32B 79.27(18) . . . . ?
Cd2 N3B C31B C32B -37.31(16) . . . . ?
N3B C31B C32B O31B 5.1(2) . . . . ?
N3B C31B C32B O32B -171.6(3) . . . . ?
N3B C31B C32B O33B 159.3(8) . . . . ?
O32B C32B O31B Cd2 -152.5(3) . . . . ?
O33B C32B O31B Cd2 -122.0(8) . . . . ?
C31B C32B O31B Cd2 31.0(2) . . . . ?
C6B N4B C41B C42B -158.77(14) . . . . ?
C7B N4B C41B C42B 78.57(17) . . . . ?
Cd2 N4B C41B C42B -40.10(16) . . . . ?
N4B C41B C42B O42B -167.18(15) . . . . ?
N4B C41B C42B O41B 14.4(2) . . . . ?
O42B C42B O41B Cd2 -158.82(15) . . . . ?
C41B C42B O41B Cd2 19.47(19) . . . . ?
O42B C42B O41B Ba1 -9.0(3) . . . . ?
C41B C42B O41B Ba1 169.33(10) . . . . ?
